data_4120773
loop_
_publ_author_name
'Kun Qian'
'Xing-Cai Huang'
'Chun Zhou'
'Xiao-Zeng You'
'Xin-Yi Wang'
'Kim R. Dunbar'

_publ_contact_author
;
        Xinyi Wang
        School of Chemistry and Chemical Engineering
        State Key Labatory of Coordination Chemistry
        Nanjing National Lab of Microstructure 
        Nanjing University

         Kim R Dunbar
         Department of Chemistry
        Texas A&M University
        College Station, TX
;
_publ_contact_author_email 'wangxy66@nju.edu.cn, dunbar@mail.chem.tamu.edu'
_publ_contact_author_fax 86-25-83621651
_publ_contact_author_phone 86-25-833314502
_publ_section_title
;
 A Single-Molecule Magnet Based on Heptacyanomolybdate with the Highest
 Energy Barrier for a Cyanide Compound
;
_journal_name_full 'Journal of the American Chemical Society'
_journal_page_first 13302
_journal_page_last 13305
_journal_paper_doi 10.1021/ja4067833
_journal_volume 135
_journal_year 2013
_chemical_formula_moiety 'C37 H60 Mn2 Mo N13 O13'
_chemical_formula_sum 'C37 H60 Mn2 Mo N13 O13'
_chemical_formula_weight 1100.77
_chemical_name_common MnN3O2-Mo(CN)7
_chemical_name_systematic
; 
 ? 
;
_space_group_IT_number 2
_symmetry_cell_setting triclinic
_symmetry_space_group_name_Hall '-P 1'
_symmetry_space_group_name_H-M 'P -1'
_atom_sites_solution_hydrogens geom
_atom_sites_solution_primary direct
_atom_sites_solution_secondary difmap
_audit_creation_method SHELXL-97
_cell_angle_alpha 95.088(2)
_cell_angle_beta 94.278(3)
_cell_angle_gamma 99.923(2)
_cell_formula_units_Z 2
_cell_length_a 10.4615(7)
_cell_length_b 13.8115(9)
_cell_length_c 16.8670(11)
_cell_measurement_reflns_used 9936
_cell_measurement_temperature 100(2)
_cell_measurement_theta_max 27.597
_cell_measurement_theta_min 2.2312
_cell_volume 2381.1(3)
_computing_cell_refinement 'Bruker SAINT'
_computing_data_collection 'Bruker ApexII'
_computing_data_reduction 'Bruker SAINT'
_computing_molecular_graphics Diamond
_computing_publication_material 'SHELXL-97 (Sheldrick, 2008)'
_computing_structure_refinement 'SHELXL-97 (Sheldrick, 2008)'
_computing_structure_solution 'SHELXS-97 (Sheldrick, 2008)'
_diffrn_ambient_temperature 100(2)
_diffrn_measured_fraction_theta_full 1.000
_diffrn_measured_fraction_theta_max 1.000
_diffrn_measurement_device_type 'Bruker ApexDuo'
_diffrn_measurement_method 'phi and omega scans'
_diffrn_radiation_monochromator graphite
_diffrn_radiation_source 'fine-focus sealed tube'
_diffrn_radiation_type MoK\a
_diffrn_radiation_wavelength 0.71073
_diffrn_reflns_av_R_equivalents 0.0526
_diffrn_reflns_av_sigmaI/netI 0.0764
_diffrn_reflns_limit_h_max 13
_diffrn_reflns_limit_h_min -13
_diffrn_reflns_limit_k_max 17
_diffrn_reflns_limit_k_min -17
_diffrn_reflns_limit_l_max 21
_diffrn_reflns_limit_l_min -20
_diffrn_reflns_number 41101
_diffrn_reflns_theta_full 27.50
_diffrn_reflns_theta_max 27.50
_diffrn_reflns_theta_min 1.22
_exptl_absorpt_coefficient_mu 0.854
_exptl_absorpt_correction_T_max 0.9045
_exptl_absorpt_correction_T_min 0.8478
_exptl_absorpt_correction_type multi-scan
_exptl_absorpt_process_details 'SADABS: Bruker, 2000'
_exptl_crystal_colour 'dark red'
_exptl_crystal_density_diffrn 1.507
_exptl_crystal_description block
_exptl_crystal_F_000 1098
_exptl_crystal_size_max 0.20
_exptl_crystal_size_mid 0.14
_exptl_crystal_size_min 0.12
_refine_diff_density_max 0.845
_refine_diff_density_min -0.594
_refine_diff_density_rms 0.154
_refine_ls_extinction_method none
_refine_ls_goodness_of_fit_ref 1.005
_refine_ls_hydrogen_treatment mixed
_refine_ls_matrix_type full
_refine_ls_number_parameters 626
_refine_ls_number_reflns 10924
_refine_ls_number_restraints 0
_refine_ls_restrained_S_all 1.005
_refine_ls_R_factor_all 0.0616
_refine_ls_R_factor_gt 0.0586
_refine_ls_shift/su_max 0.000
_refine_ls_shift/su_mean 0.000
_refine_ls_structure_factor_coef Fsqd
_refine_ls_weighting_details 'calc w=1/[\s^2^(Fo^2^)+(0.0762P)^2^+0.0000P] where P=(Fo^2^+2Fc^2^)/3'
_refine_ls_weighting_scheme calc
_refine_ls_wR_factor_gt 0.1403
_refine_ls_wR_factor_ref 0.1411
_reflns_number_gt 8506
_reflns_number_total 10924
_reflns_threshold_expression >2sigma(I)
_cod_data_source_file ja4067833_si_001_2.cif
_cod_data_source_block MnN3O2-Mo(CN)7-2
_cod_depositor_comments
;
The following automatic conversions were performed:

'_exptl_absorpt_correction_type' value 'multi-Scan' changed to
'multi-scan' according to the built-in table from CIF Core dictionary
named 'cif_core.dic' version 2.4.1 from 2010-06-29.

Automatic conversion script
Id: cif_fix_values 2281 2013-09-26 08:29:07Z andrius 
;
_cod_database_code 4120773

loop_
_symmetry_equiv_pos_as_xyz
'x, y, z'
'-x, -y, -z'

loop_
_atom_site_label
_atom_site_type_symbol
_atom_site_fract_x
_atom_site_fract_y
_atom_site_fract_z
_atom_site_U_iso_or_equiv
_atom_site_adp_type
_atom_site_occupancy
_atom_site_symmetry_multiplicity
_atom_site_calc_flag
_atom_site_refinement_flags
_atom_site_disorder_assembly
_atom_site_disorder_group
C1 C 0.5889(3) 0.2601(3) 0.3167(2) 0.0267(8) Uani 1 1 d . . .
C2 C 0.5890(3) 0.2764(3) 0.1688(2) 0.0277(8) Uani 1 1 d . . .
C3 C 0.3865(3) 0.3398(2) 0.1219(2) 0.0226(7) Uani 1 1 d . . .
C4 C 0.3171(3) 0.4292(3) 0.2485(2) 0.0262(8) Uani 1 1 d . . .
C5 C 0.4005(3) 0.3398(3) 0.3676(2) 0.0245(7) Uani 1 1 d . . .
C6 C 0.5916(3) 0.4686(3) 0.2730(2) 0.0279(8) Uani 1 1 d . . .
C7 C 0.3232(4) 0.1921(3) 0.2359(2) 0.0283(8) Uani 1 1 d . . .
C8 C 0.7604(4) 0.0135(3) 0.4838(2) 0.0358(9) Uani 1 1 d . . .
C9 C 0.7088(4) -0.0687(3) 0.5167(3) 0.0500(12) Uani 1 1 d . . .
H9A H 0.7291 -0.1305 0.4976 0.060 Uiso 1 1 calc R . .
C10 C 0.6281(5) -0.0653(3) 0.5769(3) 0.0509(13) Uani 1 1 d . . .
H10A H 0.5935 -0.1231 0.6003 0.061 Uiso 1 1 calc R . .
C11 C 0.5991(4) 0.0258(3) 0.6023(3) 0.0438(11) Uani 1 1 d . . .
H11A H 0.5444 0.0317 0.6443 0.053 Uiso 1 1 calc R . .
C12 C 0.6511(4) 0.1095(3) 0.5656(2) 0.0410(10) Uani 1 1 d . . .
C13 C 0.6281(4) 0.2133(3) 0.5871(2) 0.0352(9) Uani 1 1 d . . .
C14 C 0.6720(4) 0.3817(3) 0.5559(3) 0.0426(11) Uani 1 1 d . . .
H14A H 0.7253 0.4132 0.6054 0.051 Uiso 1 1 calc R . .
H14B H 0.5803 0.3884 0.5616 0.051 Uiso 1 1 calc R . .
C15 C 0.7193(4) 0.4324(3) 0.4856(3) 0.0412(10) Uani 1 1 d . . .
H15A H 0.6543 0.4132 0.4386 0.049 Uiso 1 1 calc R . .
H15B H 0.7324 0.5050 0.4982 0.049 Uiso 1 1 calc R . .
C16 C 0.8950(4) 0.4435(3) 0.4010(3) 0.0418(11) Uani 1 1 d . . .
H16A H 0.9241 0.5158 0.4127 0.050 Uiso 1 1 calc R . .
H16B H 0.8295 0.4307 0.3541 0.050 Uiso 1 1 calc R . .
C17 C 1.0092(4) 0.3940(3) 0.3847(3) 0.0412(10) Uani 1 1 d . . .
H17A H 1.0523 0.4207 0.3389 0.049 Uiso 1 1 calc R . .
H17B H 1.0737 0.4056 0.4321 0.049 Uiso 1 1 calc R . .
C18 C 1.0557(4) 0.2313(3) 0.3583(3) 0.0400(10) Uani 1 1 d . . .
H18A H 1.1155 0.2395 0.4077 0.048 Uiso 1 1 calc R . .
H18B H 1.1075 0.2494 0.3133 0.048 Uiso 1 1 calc R . .
C19 C 0.9831(4) 0.1252(3) 0.3421(3) 0.0498(12) Uani 1 1 d . . .
H19A H 0.9346 0.1153 0.2884 0.060 Uiso 1 1 calc R . .
H19B H 1.0462 0.0795 0.3428 0.060 Uiso 1 1 calc R . .
C20 C 0.8507(4) 0.0201(3) 0.4175(3) 0.0407(10) Uani 1 1 d . . .
C21 C 0.5460(5) 0.2329(4) 0.6550(3) 0.0520(12) Uani 1 1 d . . .
H21A H 0.5397 0.3031 0.6611 0.078 Uiso 1 1 calc R . .
H21B H 0.5866 0.2153 0.7047 0.078 Uiso 1 1 calc R . .
H21C H 0.4585 0.1930 0.6431 0.078 Uiso 1 1 calc R . .
C22 C 0.8856(5) -0.0738(3) 0.3823(3) 0.0576(14) Uani 1 1 d . . .
H22B H 0.8443 -0.1289 0.4098 0.086 Uiso 1 1 calc R . .
H22C H 0.9804 -0.0691 0.3886 0.086 Uiso 1 1 calc R . .
H22A H 0.8549 -0.0852 0.3253 0.086 Uiso 1 1 calc R . .
C23 C 0.5384(4) 0.2023(3) -0.1092(2) 0.0323(9) Uani 1 1 d . A .
C24 C 0.4400(4) 0.1534(3) -0.1661(2) 0.0372(10) Uani 1 1 d . . .
H24A H 0.3843 0.1884 -0.1947 0.045 Uiso 1 1 calc R . .
C25 C 0.4265(4) 0.0515(3) -0.1795(3) 0.0448(11) Uani 1 1 d . . .
H25A H 0.3624 0.0168 -0.2197 0.054 Uiso 1 1 calc R . .
C26 C 0.5018(4) -0.0008(3) -0.1371(2) 0.0393(10) Uani 1 1 d . . .
H26A H 0.4912 -0.0706 -0.1466 0.047 Uiso 1 1 calc R . .
C27 C 0.5955(4) 0.0534(3) -0.0789(2) 0.0332(9) Uani 1 1 d . . .
C28 C 0.6881(4) 0.0096(2) -0.0270(2) 0.0265(8) Uani 1 1 d . . .
C29 C 0.8680(4) 0.0417(3) 0.0737(2) 0.0376(9) Uani 1 1 d . . .
C31 C 1.0253(4) 0.3025(4) 0.1358(3) 0.0451(11) Uani 1 1 d . . .
C34 C 0.7243(5) 0.4466(3) -0.0126(3) 0.0498(12) Uani 1 1 d . . .
C35 C 0.5724(4) 0.3118(3) -0.0888(2) 0.0381(10) Uani 1 1 d . . .
C36 C 0.4948(4) 0.3767(3) -0.1307(3) 0.0473(11) Uani 1 1 d . . .
H36A H 0.5287 0.4460 -0.1112 0.071 Uiso 1 1 calc R . .
H36B H 0.4032 0.3599 -0.1201 0.071 Uiso 1 1 calc R . .
H36C H 0.5017 0.3667 -0.1884 0.071 Uiso 1 1 calc R . .
C37 C 0.6769(5) -0.0997(3) -0.0321(3) 0.0434(11) Uani 1 1 d . . .
H37A H 0.7425 -0.1166 0.0063 0.065 Uiso 1 1 calc R . .
H37B H 0.6912 -0.1249 -0.0863 0.065 Uiso 1 1 calc R . .
H37C H 0.5897 -0.1295 -0.0197 0.065 Uiso 1 1 calc R . .
C30A C 0.9851(7) 0.1312(6) 0.0881(5) 0.033(2) Uani 0.513(11) 1 d P A 1
H30A H 1.0450 0.1217 0.1339 0.040 Uiso 0.513(11) 1 calc PR A 1
H30B H 1.0342 0.1346 0.0402 0.040 Uiso 0.513(11) 1 calc PR A 1
C32A C 0.9454(10) 0.3889(8) 0.1465(6) 0.049(3) Uani 0.440(9) 1 d P A 1
H32A H 0.8796 0.3754 0.1853 0.058 Uiso 0.440(9) 1 calc PR A 1
H32B H 1.0033 0.4529 0.1642 0.058 Uiso 0.440(9) 1 calc PR A 1
C33A C 0.8753(8) 0.4550(7) 0.0056(5) 0.051(3) Uani 0.548(8) 1 d P A 1
H33C H 0.9161 0.4344 -0.0427 0.062 Uiso 0.548(8) 1 calc PR A 1
H33D H 0.9171 0.5233 0.0263 0.062 Uiso 0.548(8) 1 calc PR A 1
C30B C 0.9126(10) 0.1250(7) 0.1326(6) 0.045(3) Uani 0.487(11) 1 d P A 2
H30C H 0.8442 0.1294 0.1695 0.054 Uiso 0.487(11) 1 calc PR A 2
H30D H 0.9909 0.1130 0.1642 0.054 Uiso 0.487(11) 1 calc PR A 2
C32B C 1.0327(7) 0.3800(6) 0.0871(5) 0.040(2) Uani 0.560(9) 1 d P A 2
H32C H 1.0750 0.3645 0.0381 0.048 Uiso 0.560(9) 1 calc PR A 2
H32D H 1.0818 0.4424 0.1160 0.048 Uiso 0.560(9) 1 calc PR A 2
C33B C 0.7751(9) 0.4546(6) 0.0754(5) 0.039(3) Uani 0.452(8) 1 d P A 2
H33A H 0.7071 0.4267 0.1090 0.047 Uiso 0.452(8) 1 calc PR A 2
H33B H 0.8128 0.5235 0.0968 0.047 Uiso 0.452(8) 1 calc PR A 2
Mn1 Mn 0.81275(5) 0.23488(4) 0.45257(3) 0.02296(13) Uani 1 1 d . . .
Mn2 Mn 0.76699(5) 0.23331(4) 0.02314(3) 0.02266(13) Uani 1 1 d . . .
Mo1 Mo 0.45670(3) 0.330810(19) 0.245640(16) 0.01675(9) Uani 1 1 d . . .
N1 N 0.6582(3) 0.2259(2) 0.35559(19) 0.0324(7) Uani 1 1 d . . .
N2 N 0.6542(3) 0.2479(3) 0.1254(2) 0.0375(8) Uani 1 1 d . A .
N3 N 0.3454(3) 0.3385(2) 0.0578(2) 0.0365(8) Uani 1 1 d . . .
N4 N 0.2494(3) 0.4870(3) 0.2479(2) 0.0429(9) Uani 1 1 d . . .
N5 N 0.3725(3) 0.3456(3) 0.4312(2) 0.0399(8) Uani 1 1 d . . .
N6 N 0.6604(3) 0.5436(2) 0.2891(2) 0.0420(9) Uani 1 1 d . . .
N7 N 0.2525(3) 0.1171(3) 0.2307(2) 0.0410(8) Uani 1 1 d . . .
N8 N 0.7262(3) 0.1005(2) 0.50755(19) 0.0306(7) Uani 1 1 d . . .
N9 N 0.6815(3) 0.2759(2) 0.54441(19) 0.0336(7) Uani 1 1 d . . .
N10 N 0.8942(3) 0.1040(2) 0.4013(2) 0.0357(8) Uani 1 1 d . . .
N11 N 0.6119(3) 0.1520(2) -0.06720(17) 0.0276(7) Uani 1 1 d . A .
N12 N 0.7724(3) 0.0723(2) 0.01932(19) 0.0333(7) Uani 1 1 d . A .
N13 N 0.6699(3) 0.3407(2) -0.0370(2) 0.0368(8) Uani 1 1 d . A .
O1 O 0.8407(3) 0.40283(18) 0.46835(17) 0.0356(6) Uani 1 1 d . . .
O2 O 0.9596(2) 0.2919(2) 0.36690(15) 0.0327(6) Uani 1 1 d . . .
O3 O 0.9421(3) 0.2118(2) 0.1026(2) 0.0513(9) Uani 1 1 d . A .
O4 O 0.8841(3) 0.3875(2) 0.06608(16) 0.0397(7) Uani 1 1 d . A .
O1W O 0.9762(3) 0.2605(2) 0.54993(16) 0.0438(7) Uani 1 1 d . . .
H1WC H 1.0448 0.2822 0.5282 0.053 Uiso 1 1 d R . .
H1WA H 0.9963 0.2174 0.5792 0.053 Uiso 1 1 d R . .
O2W O 0.8992(2) 0.2379(2) -0.08041(16) 0.0368(6) Uani 1 1 d . A .
H2W1 H 0.8757 0.2852 -0.1165 0.055 Uiso 1 1 d R . .
H2W2 H 0.8874 0.1721 -0.1099 0.055 Uiso 1 1 d R . .
O3W O 0.9247(3) 0.2176(2) 0.69745(16) 0.0425(7) Uani 1 1 d . . .
O4W O 0.8895(3) 0.0720(2) 0.79841(19) 0.0507(8) Uani 1 1 d . . .
O5W O 0.1649(3) 0.2594(2) 0.92462(18) 0.0496(8) Uani 1 1 d . . .
O6W O 0.1389(3) 0.3370(2) 0.77604(19) 0.0577(9) Uani 1 1 d . . .
O7W O 0.2436(3) 0.3138(2) 0.56894(16) 0.0395(7) Uani 1 1 d . . .
O8W O 0.8851(3) 0.3696(2) 0.80075(18) 0.0436(7) Uani 1 1 d . . .
O9W O 0.1375(3) 0.1293(3) 0.7941(2) 0.0659(10) Uani 1 1 d . . .

loop_
_atom_site_aniso_label
_atom_site_aniso_U_11
_atom_site_aniso_U_22
_atom_site_aniso_U_33
_atom_site_aniso_U_23
_atom_site_aniso_U_13
_atom_site_aniso_U_12
C1 0.0228(18) 0.0283(19) 0.029(2) 0.0069(15) 0.0009(15) 0.0041(15)
C2 0.0263(18) 0.038(2) 0.0217(18) 0.0044(15) 0.0015(15) 0.0131(16)
C3 0.0267(18) 0.0204(17) 0.0196(18) -0.0025(13) 0.0004(14) 0.0042(14)
C4 0.0233(18) 0.0222(17) 0.031(2) -0.0056(14) -0.0009(15) 0.0033(14)
C5 0.0271(18) 0.0308(19) 0.0163(17) -0.0003(14) 0.0081(14) 0.0058(15)
C6 0.0234(18) 0.0214(18) 0.036(2) 0.0014(15) 0.0003(15) -0.0014(15)
C7 0.0296(19) 0.0232(18) 0.030(2) 0.0004(15) 0.0035(16) 0.0008(15)
C8 0.037(2) 0.0259(19) 0.042(2) 0.0073(17) -0.0150(18) 0.0043(17)
C9 0.046(3) 0.021(2) 0.077(4) 0.011(2) -0.010(2) -0.0081(18)
C10 0.054(3) 0.046(3) 0.046(3) 0.024(2) -0.016(2) -0.011(2)
C11 0.042(2) 0.053(3) 0.038(2) 0.021(2) 0.0145(19) -0.001(2)
C12 0.042(2) 0.052(3) 0.031(2) 0.0189(19) 0.0032(18) 0.005(2)
C13 0.028(2) 0.043(2) 0.037(2) 0.0161(18) 0.0107(17) 0.0029(17)
C14 0.039(2) 0.039(2) 0.046(3) -0.019(2) 0.007(2) 0.0078(19)
C15 0.045(2) 0.026(2) 0.051(3) -0.0034(18) -0.002(2) 0.0088(18)
C16 0.046(2) 0.031(2) 0.047(3) 0.0201(19) -0.007(2) -0.0016(19)
C17 0.034(2) 0.047(3) 0.040(2) 0.0085(19) 0.0055(18) -0.0031(19)
C18 0.034(2) 0.043(2) 0.050(3) 0.0082(19) 0.029(2) 0.0150(19)
C19 0.045(3) 0.048(3) 0.063(3) 0.005(2) 0.022(2) 0.018(2)
C20 0.040(2) 0.032(2) 0.051(3) -0.0031(19) -0.005(2) 0.0170(19)
C21 0.048(3) 0.063(3) 0.047(3) 0.000(2) 0.018(2) 0.014(2)
C22 0.055(3) 0.042(3) 0.080(4) -0.006(2) 0.022(3) 0.019(2)
C23 0.032(2) 0.040(2) 0.030(2) 0.0100(17) 0.0094(16) 0.0134(17)
C24 0.031(2) 0.056(3) 0.027(2) 0.0186(18) -0.0040(17) 0.0094(19)
C25 0.030(2) 0.053(3) 0.044(3) 0.002(2) -0.0050(19) -0.009(2)
C26 0.036(2) 0.036(2) 0.038(2) -0.0067(18) 0.0096(18) -0.0142(18)
C27 0.0261(19) 0.028(2) 0.043(2) 0.0039(16) 0.0064(17) -0.0060(16)
C28 0.0331(19) 0.0198(17) 0.0266(19) 0.0013(14) 0.0121(15) 0.0012(15)
C29 0.042(2) 0.039(2) 0.032(2) 0.0071(17) -0.0062(18) 0.0106(19)
C31 0.030(2) 0.059(3) 0.040(2) -0.006(2) -0.0085(19) 0.002(2)
C34 0.076(3) 0.024(2) 0.046(3) -0.0021(18) -0.008(2) 0.011(2)
C35 0.043(2) 0.048(3) 0.029(2) 0.0180(18) 0.0080(18) 0.018(2)
C36 0.049(3) 0.052(3) 0.045(3) 0.024(2) 0.003(2) 0.012(2)
C37 0.059(3) 0.033(2) 0.045(3) 0.0025(18) 0.028(2) 0.019(2)
C30A 0.019(4) 0.056(5) 0.029(4) 0.015(4) -0.001(3) 0.012(3)
C32A 0.045(6) 0.048(6) 0.042(6) -0.003(5) -0.010(5) -0.009(5)
C33A 0.050(5) 0.051(5) 0.048(5) 0.015(4) 0.005(4) -0.013(4)
C30B 0.047(6) 0.052(6) 0.041(6) 0.021(4) 0.009(5) 0.007(5)
C32B 0.031(4) 0.049(5) 0.037(4) 0.006(3) -0.005(3) 0.006(3)
C33B 0.051(6) 0.018(4) 0.042(6) -0.003(4) 0.019(4) -0.016(4)
Mn1 0.0243(3) 0.0230(3) 0.0241(3) 0.0074(2) 0.0055(2) 0.0073(2)
Mn2 0.0241(3) 0.0206(3) 0.0231(3) 0.0013(2) 0.0023(2) 0.0040(2)
Mo1 0.01778(15) 0.01754(15) 0.01525(15) 0.00059(10) 0.00243(11) 0.00421(11)
N1 0.0277(17) 0.0352(18) 0.0347(18) 0.0096(14) -0.0051(14) 0.0073(14)
N2 0.0361(18) 0.049(2) 0.0315(19) 0.0058(15) 0.0127(15) 0.0135(16)
N3 0.046(2) 0.0334(18) 0.0302(19) 0.0048(14) -0.0020(15) 0.0094(15)
N4 0.041(2) 0.045(2) 0.043(2) -0.0056(16) -0.0034(17) 0.0172(17)
N5 0.042(2) 0.048(2) 0.0311(19) 0.0055(15) 0.0113(16) 0.0070(17)
N6 0.046(2) 0.0342(19) 0.040(2) 0.0084(15) -0.0080(17) -0.0082(16)
N7 0.039(2) 0.040(2) 0.042(2) 0.0088(16) 0.0090(16) -0.0033(16)
N8 0.0336(17) 0.0250(16) 0.0378(19) 0.0198(14) 0.0125(14) 0.0053(13)
N9 0.0311(17) 0.0425(19) 0.0280(18) -0.0010(14) 0.0095(14) 0.0080(15)
N10 0.0377(19) 0.0302(18) 0.045(2) 0.0024(15) 0.0135(16) 0.0177(15)
N11 0.0248(15) 0.0309(17) 0.0258(16) 0.0060(13) -0.0007(13) 0.0010(13)
N12 0.047(2) 0.0232(16) 0.0324(18) 0.0033(13) 0.0012(15) 0.0157(15)
N13 0.045(2) 0.0296(17) 0.0391(19) 0.0086(14) -0.0030(16) 0.0168(15)
O1 0.0326(15) 0.0261(14) 0.0487(17) 0.0084(12) -0.0060(13) 0.0092(12)
O2 0.0236(13) 0.0456(16) 0.0293(14) 0.0067(12) 0.0075(11) 0.0040(12)
O3 0.0430(17) 0.0355(17) 0.066(2) 0.0122(15) -0.0279(16) -0.0093(14)
O4 0.0425(16) 0.0322(15) 0.0352(16) -0.0010(12) -0.0092(13) -0.0115(13)
O1W 0.0391(16) 0.0559(19) 0.0386(17) 0.0167(14) -0.0021(13) 0.0111(14)
O2W 0.0325(15) 0.0419(16) 0.0362(16) 0.0072(12) 0.0106(12) 0.0026(12)
O3W 0.0491(18) 0.0510(18) 0.0334(16) 0.0088(13) 0.0184(14) 0.0173(15)
O4W 0.060(2) 0.0330(16) 0.052(2) -0.0051(14) 0.0133(16) -0.0103(15)
O5W 0.0335(16) 0.072(2) 0.0405(18) 0.0032(16) -0.0002(13) 0.0048(15)
O6W 0.055(2) 0.056(2) 0.052(2) 0.0042(16) -0.0045(16) -0.0143(17)
O7W 0.0425(16) 0.0391(16) 0.0325(15) 0.0014(12) 0.0076(13) -0.0060(13)
O8W 0.0416(17) 0.0418(17) 0.0514(19) 0.0107(14) 0.0070(14) 0.0148(14)
O9W 0.056(2) 0.067(2) 0.071(3) 0.0074(19) 0.0031(19) 0.0047(19)

loop_
_atom_type_symbol
_atom_type_description
_atom_type_scat_dispersion_real
_atom_type_scat_dispersion_imag
_atom_type_scat_source
C C 0.0033 0.0016 'International Tables Vol C Tables 4.2.6.8 and 6.1.1.4'
H H 0.0000 0.0000 'International Tables Vol C Tables 4.2.6.8 and 6.1.1.4'
N N 0.0061 0.0033 'International Tables Vol C Tables 4.2.6.8 and 6.1.1.4'
O O 0.0106 0.0060 'International Tables Vol C Tables 4.2.6.8 and 6.1.1.4'
Mn Mn 0.3368 0.7283 'International Tables Vol C Tables 4.2.6.8 and 6.1.1.4'
Mo Mo -1.6832 0.6857 'International Tables Vol C Tables 4.2.6.8 and 6.1.1.4'

loop_
_geom_angle_atom_site_label_1
_geom_angle_atom_site_label_2
_geom_angle_atom_site_label_3
_geom_angle
N1 C1 Mo1 177.8(3)
N2 C2 Mo1 176.7(3)
N3 C3 Mo1 175.5(3)
N4 C4 Mo1 174.9(3)
N5 C5 Mo1 179.1(4)
N6 C6 Mo1 177.5(4)
N7 C7 Mo1 179.4(3)
N8 C8 C9 119.4(4)
N8 C8 C20 113.3(3)
C9 C8 C20 127.3(4)
C8 C9 C10 121.9(4)
C8 C9 H9A 119.1
C10 C9 H9A 119.1
C9 C10 C11 117.4(4)
C9 C10 H10A 121.3
C11 C10 H10A 121.3
C10 C11 C12 119.6(4)
C10 C11 H11A 120.2
C12 C11 H11A 120.2
N8 C12 C11 119.8(4)
N8 C12 C13 114.9(3)
C11 C12 C13 125.4(4)
N9 C13 C12 114.1(4)
N9 C13 C21 126.5(4)
C12 C13 C21 119.4(4)
N9 C14 C15 109.9(3)
N9 C14 H14A 109.7
C15 C14 H14A 109.7
N9 C14 H14B 109.7
C15 C14 H14B 109.7
H14A C14 H14B 108.2
O1 C15 C14 107.9(3)
O1 C15 H15A 110.1
C14 C15 H15A 110.1
O1 C15 H15B 110.1
C14 C15 H15B 110.1
H15A C15 H15B 108.4
O1 C16 C17 106.7(3)
O1 C16 H16A 110.4
C17 C16 H16A 110.4
O1 C16 H16B 110.4
C17 C16 H16B 110.4
H16A C16 H16B 108.6
O2 C17 C16 106.9(3)
O2 C17 H17A 110.3
C16 C17 H17A 110.3
O2 C17 H17B 110.3
C16 C17 H17B 110.3
H17A C17 H17B 108.6
O2 C18 C19 106.6(3)
O2 C18 H18A 110.4
C19 C18 H18A 110.4
O2 C18 H18B 110.4
C19 C18 H18B 110.4
H18A C18 H18B 108.6
N10 C19 C18 110.2(4)
N10 C19 H19A 109.6
C18 C19 H19A 109.6
N10 C19 H19B 109.6
C18 C19 H19B 109.6
H19A C19 H19B 108.1
N10 C20 C22 126.3(4)
N10 C20 C8 116.1(4)
C22 C20 C8 117.4(4)
C13 C21 H21A 109.5
C13 C21 H21B 109.5
H21A C21 H21B 109.5
C13 C21 H21C 109.5
H21A C21 H21C 109.5
H21B C21 H21C 109.5
C20 C22 H22B 109.5
C20 C22 H22C 109.5
H22B C22 H22C 109.5
C20 C22 H22A 109.5
H22B C22 H22A 109.5
H22C C22 H22A 109.5
N11 C23 C24 120.7(4)
N11 C23 C35 113.8(3)
C24 C23 C35 125.5(4)
C25 C24 C23 117.3(4)
C25 C24 H24A 121.3
C23 C24 H24A 121.3
C26 C25 C24 122.4(4)
C26 C25 H25A 118.8
C24 C25 H25A 118.8
C25 C26 C27 116.9(4)
C25 C26 H26A 121.6
C27 C26 H26A 121.6
N11 C27 C26 121.2(4)
N11 C27 C28 114.0(3)
C26 C27 C28 124.8(4)
N12 C28 C37 125.4(4)
N12 C28 C27 115.3(3)
C37 C28 C27 119.4(3)
C30B C29 N12 105.7(5)
C30B C29 C30A 42.7(5)
N12 C29 C30A 105.5(4)
C32B C31 O3 115.3(4)
C32B C31 C32A 56.5(5)
O3 C31 C32A 111.1(4)
N13 C34 C33B 106.8(4)
N13 C34 C33A 107.0(5)
C33B C34 C33A 63.7(5)
N13 C35 C23 114.7(3)
N13 C35 C36 126.2(4)
C23 C35 C36 119.0(4)
C35 C36 H36A 109.5
C35 C36 H36B 109.5
H36A C36 H36B 109.5
C35 C36 H36C 109.5
H36A C36 H36C 109.5
H36B C36 H36C 109.5
C28 C37 H37A 109.5
C28 C37 H37B 109.5
H37A C37 H37B 109.5
C28 C37 H37C 109.5
H37A C37 H37C 109.5
H37B C37 H37C 109.5
O3 C30A C29 109.8(5)
O3 C30A H30A 109.7
C29 C30A H30A 109.7
O3 C30A H30B 109.7
C29 C30A H30B 109.7
H30A C30A H30B 108.2
O4 C32A C31 101.7(7)
O4 C32A H32A 111.4
C31 C32A H32A 111.4
O4 C32A H32B 111.4
C31 C32A H32B 111.4
H32A C32A H32B 109.3
O4 C33A C34 102.6(5)
O4 C33A H33C 111.3
C34 C33A H33C 111.3
O4 C33A H33D 111.3
C34 C33A H33D 111.3
H33C C33A H33D 109.2
O3 C30B C29 114.7(7)
O3 C30B H30C 108.6
C29 C30B H30C 108.6
O3 C30B H30D 108.6
C29 C30B H30D 108.6
H30C C30B H30D 107.6
C31 C32B O4 103.3(5)
C31 C32B H32C 111.1
O4 C32B H32C 111.1
C31 C32B H32D 111.1
O4 C32B H32D 111.1
H32C C32B H32D 109.1
C34 C33B O4 98.0(5)
C34 C33B H33A 112.2
O4 C33B H33A 112.2
C34 C33B H33B 112.2
O4 C33B H33B 112.2
H33A C33B H33B 109.8
N1 Mn1 N8 97.26(12)
N1 Mn1 O1W 174.11(12)
N8 Mn1 O1W 88.24(11)
N1 Mn1 N9 91.61(12)
N8 Mn1 N9 70.31(12)
O1W Mn1 N9 88.26(11)
N1 Mn1 N10 95.73(12)
N8 Mn1 N10 70.75(12)
O1W Mn1 N10 88.05(12)
N9 Mn1 N10 140.98(12)
N1 Mn1 O1 91.56(11)
N8 Mn1 O1 142.28(11)
O1W Mn1 O1 82.77(10)
N9 Mn1 O1 72.85(11)
N10 Mn1 O1 144.77(12)
N1 Mn1 O2 88.32(11)
N8 Mn1 O2 143.53(11)
O1W Mn1 O2 88.48(10)
N9 Mn1 O2 145.82(11)
N10 Mn1 O2 72.84(11)
O1 Mn1 O2 72.98(10)
N2 Mn2 N13 90.96(13)
N2 Mn2 N11 100.01(12)
N13 Mn2 N11 70.87(12)
N2 Mn2 N12 98.93(13)
N13 Mn2 N12 142.01(12)
N11 Mn2 N12 71.31(11)
N2 Mn2 O3 91.51(13)
N13 Mn2 O3 145.78(12)
N11 Mn2 O3 141.78(11)
N12 Mn2 O3 70.94(11)
N2 Mn2 O4 87.80(12)
N13 Mn2 O4 72.98(11)
N11 Mn2 O4 143.08(11)
N12 Mn2 O4 143.46(11)
O3 Mn2 O4 73.02(10)
N2 Mn2 O2W 172.85(12)
N13 Mn2 O2W 86.34(12)
N11 Mn2 O2W 85.38(10)
N12 Mn2 O2W 87.22(11)
O3 Mn2 O2W 87.03(11)
O4 Mn2 O2W 85.08(10)
C2 Mo1 C7 94.38(14)
C2 Mo1 C6 90.08(14)
C7 Mo1 C6 172.07(14)
C2 Mo1 C4 140.96(14)
C7 Mo1 C4 98.82(13)
C6 Mo1 C4 81.64(13)
C2 Mo1 C1 71.51(13)
C7 Mo1 C1 86.37(14)
C6 Mo1 C1 88.84(13)
C4 Mo1 C1 145.56(14)
C2 Mo1 C5 144.20(13)
C7 Mo1 C5 82.17(14)
C6 Mo1 C5 90.37(14)
C4 Mo1 C5 74.32(14)
C1 Mo1 C5 72.72(13)
C2 Mo1 C3 71.43(13)
C7 Mo1 C3 85.89(13)
C6 Mo1 C3 101.77(13)
C4 Mo1 C3 73.08(13)
C1 Mo1 C3 141.35(13)
C5 Mo1 C3 142.96(13)
C1 N1 Mn1 152.3(3)
C2 N2 Mn2 161.7(3)
C12 N8 C8 121.9(3)
C12 N8 Mn1 119.2(3)
C8 N8 Mn1 118.7(3)
C13 N9 C14 122.8(3)
C13 N9 Mn1 121.2(3)
C14 N9 Mn1 115.7(2)
C20 N10 C19 124.3(4)
C20 N10 Mn1 120.4(3)
C19 N10 Mn1 114.8(3)
C23 N11 C27 121.5(3)
C23 N11 Mn2 119.3(3)
C27 N11 Mn2 119.2(2)
C28 N12 C29 122.0(3)
C28 N12 Mn2 120.1(2)
C29 N12 Mn2 117.8(2)
C35 N13 C34 123.0(3)
C35 N13 Mn2 121.1(3)
C34 N13 Mn2 116.0(3)
C16 O1 C15 113.9(3)
C16 O1 Mn1 110.7(2)
C15 O1 Mn1 109.4(2)
C17 O2 C18 115.0(3)
C17 O2 Mn1 112.1(2)
C18 O2 Mn1 111.9(2)
C30A O3 C30B 49.7(5)
C30A O3 C31 122.5(4)
C30B O3 C31 130.8(5)
C30A O3 Mn2 117.0(4)
C30B O3 Mn2 108.3(4)
C31 O3 Mn2 113.9(2)
C33A O4 C32A 138.6(6)
C33A O4 C32B 109.5(5)
C32A O4 C32B 55.3(5)
C33A O4 C33B 64.6(5)
C32A O4 C33B 105.0(6)
C32B O4 C33B 145.6(4)
C33A O4 Mn2 111.2(4)
C32A O4 Mn2 110.2(4)
C32B O4 Mn2 109.5(3)
C33B O4 Mn2 103.8(3)
Mn1 O1W H1WC 106.0
Mn1 O1W H1WA 125.5
H1WC O1W H1WA 106.0
Mn2 O2W H2W1 109.3
Mn2 O2W H2W2 109.6
H2W1 O2W H2W2 109.5

loop_
_geom_bond_atom_site_label_1
_geom_bond_atom_site_label_2
_geom_bond_distance
C1 N1 1.132(4)
C1 Mo1 2.174(3)
C2 N2 1.127(5)
C2 Mo1 2.148(4)
C3 N3 1.130(4)
C3 Mo1 2.182(3)
C4 N4 1.155(5)
C4 Mo1 2.160(3)
C5 N5 1.132(4)
C5 Mo1 2.180(3)
C6 N6 1.152(4)
C6 Mo1 2.156(3)
C7 N7 1.156(5)
C7 Mo1 2.153(4)
C8 N8 1.348(5)
C8 C9 1.354(6)
C8 C20 1.516(6)
C9 C10 1.371(7)
C9 H9A 0.9500
C10 C11 1.383(7)
C10 H10A 0.9500
C11 C12 1.407(6)
C11 H11A 0.9500
C12 N8 1.311(5)
C12 C13 1.511(6)
C13 N9 1.258(5)
C13 C21 1.514(6)
C14 N9 1.478(5)
C14 C15 1.502(6)
C14 H14A 0.9900
C14 H14B 0.9900
C15 O1 1.441(5)
C15 H15A 0.9900
C15 H15B 0.9900
C16 O1 1.424(5)
C16 C17 1.506(6)
C16 H16A 0.9900
C16 H16B 0.9900
C17 O2 1.414(5)
C17 H17A 0.9900
C17 H17B 0.9900
C18 O2 1.422(4)
C18 C19 1.521(6)
C18 H18A 0.9900
C18 H18B 0.9900
C19 N10 1.430(5)
C19 H19A 0.9900
C19 H19B 0.9900
C20 N10 1.231(5)
C20 C22 1.493(6)
C21 H21A 0.9800
C21 H21B 0.9800
C21 H21C 0.9800
C22 H22B 0.9800
C22 H22C 0.9800
C22 H22A 0.9800
C23 N11 1.329(5)
C23 C24 1.391(5)
C23 C35 1.496(6)
C24 C25 1.387(6)
C24 H24A 0.9500
C25 C26 1.361(6)
C25 H25A 0.9500
C26 C27 1.399(5)
C26 H26A 0.9500
C27 N11 1.339(5)
C27 C28 1.496(5)
C28 N12 1.286(5)
C28 C37 1.487(5)
C29 C30B 1.439(10)
C29 N12 1.449(5)
C29 C30A 1.571(9)
C31 C32B 1.402(8)
C31 O3 1.438(5)
C31 C32A 1.576(12)
C34 N13 1.484(5)
C34 C33B 1.526(10)
C34 C33A 1.569(10)
C35 N13 1.276(5)
C35 C36 1.497(5)
C36 H36A 0.9800
C36 H36B 0.9800
C36 H36C 0.9800
C37 H37A 0.9800
C37 H37B 0.9800
C37 H37C 0.9800
C30A O3 1.281(8)
C30A H30A 0.9900
C30A H30B 0.9900
C32A O4 1.454(10)
C32A H32A 0.9900
C32A H32B 0.9900
C33A O4 1.450(8)
C33A H33C 0.9900
C33A H33D 0.9900
C30B O3 1.338(9)
C30B H30C 0.9900
C30B H30D 0.9900
C32B O4 1.591(7)
C32B H32C 0.9900
C32B H32D 0.9900
C33B O4 1.596(10)
C33B H33A 0.9900
C33B H33B 0.9900
Mn1 N1 2.192(3)
Mn1 N8 2.230(3)
Mn1 O1W 2.240(3)
Mn1 N9 2.244(3)
Mn1 N10 2.260(3)
Mn1 O1 2.276(3)
Mn1 O2 2.277(3)
Mn2 N2 2.176(3)
Mn2 N13 2.212(3)
Mn2 N11 2.217(3)
Mn2 N12 2.229(3)
Mn2 O3 2.266(3)
Mn2 O4 2.293(3)
Mn2 O2W 2.306(3)
O1W H1WC 0.8501
O1W H1WA 0.8501
O2W H2W1 0.9800
O2W H2W2 0.9801

loop_
_geom_torsion_atom_site_label_1
_geom_torsion_atom_site_label_2
_geom_torsion_atom_site_label_3
_geom_torsion_atom_site_label_4
_geom_torsion
N8 C8 C9 C10 -3.7(6)
C20 C8 C9 C10 179.8(4)
C8 C9 C10 C11 1.0(7)
C9 C10 C11 C12 0.8(6)
C10 C11 C12 N8 0.1(6)
C10 C11 C12 C13 -179.8(4)
N8 C12 C13 N9 2.1(5)
C11 C12 C13 N9 -178.0(4)
N8 C12 C13 C21 -178.2(4)
C11 C12 C13 C21 1.7(6)
N9 C14 C15 O1 -46.7(4)
O1 C16 C17 O2 61.3(4)
O2 C18 C19 N10 -51.7(5)
N8 C8 C20 N10 8.9(5)
C9 C8 C20 N10 -174.3(4)
N8 C8 C20 C22 -175.1(4)
C9 C8 C20 C22 1.7(6)
N11 C23 C24 C25 -3.0(6)
C35 C23 C24 C25 177.2(4)
C23 C24 C25 C26 2.6(6)
C24 C25 C26 C27 -0.4(6)
C25 C26 C27 N11 -1.6(6)
C25 C26 C27 C28 -179.3(4)
N11 C27 C28 N12 -2.1(5)
C26 C27 C28 N12 175.7(4)
N11 C27 C28 C37 177.8(3)
C26 C27 C28 C37 -4.3(6)
N11 C23 C35 N13 3.0(5)
C24 C23 C35 N13 -177.2(4)
N11 C23 C35 C36 -178.7(4)
C24 C23 C35 C36 1.1(6)
C30B C29 C30A O3 -50.0(7)
N12 C29 C30A O3 46.6(6)
C32B C31 C32A O4 51.7(6)
O3 C31 C32A O4 -55.4(7)
N13 C34 C33A O4 -56.6(6)
C33B C34 C33A O4 44.1(5)
N12 C29 C30B O3 -46.5(9)
C30A C29 C30B O3 49.5(6)
O3 C31 C32B O4 53.3(6)
C32A C31 C32B O4 -46.2(5)
N13 C34 C33B O4 62.5(5)
C33A C34 C33B O4 -38.5(5)
N2 C2 Mo1 C7 73(6)
N2 C2 Mo1 C6 -113(6)
N2 C2 Mo1 C4 -36(6)
N2 C2 Mo1 C1 158(6)
N2 C2 Mo1 C5 156(6)
N2 C2 Mo1 C3 -11(6)
N7 C7 Mo1 C2 34(29)
N7 C7 Mo1 C6 -90(29)
N7 C7 Mo1 C4 178(100)
N7 C7 Mo1 C1 -37(29)
N7 C7 Mo1 C5 -110(29)
N7 C7 Mo1 C3 105(29)
N6 C6 Mo1 C2 173(8)
N6 C6 Mo1 C7 -63(8)
N6 C6 Mo1 C4 31(8)
N6 C6 Mo1 C1 -116(8)
N6 C6 Mo1 C5 -43(8)
N6 C6 Mo1 C3 102(8)
N4 C4 Mo1 C2 -48(4)
N4 C4 Mo1 C7 -156(4)
N4 C4 Mo1 C6 32(4)
N4 C4 Mo1 C1 108(4)
N4 C4 Mo1 C5 125(4)
N4 C4 Mo1 C3 -73(4)
N1 C1 Mo1 C2 134(9)
N1 C1 Mo1 C7 -130(9)
N1 C1 Mo1 C6 44(9)
N1 C1 Mo1 C4 -30(9)
N1 C1 Mo1 C5 -47(8)
N1 C1 Mo1 C3 151(8)
N5 C5 Mo1 C2 86(24)
N5 C5 Mo1 C7 172(100)
N5 C5 Mo1 C6 -5(24)
N5 C5 Mo1 C4 -86(24)
N5 C5 Mo1 C1 84(24)
N5 C5 Mo1 C3 -115(24)
N3 C3 Mo1 C2 92(4)
N3 C3 Mo1 C7 -4(4)
N3 C3 Mo1 C6 178(100)
N3 C3 Mo1 C4 -105(4)
N3 C3 Mo1 C1 75(4)
N3 C3 Mo1 C5 -75(4)
Mo1 C1 N1 Mn1 -19(9)
N8 Mn1 N1 C1 136.5(7)
O1W Mn1 N1 C1 -22.5(16)
N9 Mn1 N1 C1 66.1(7)
N10 Mn1 N1 C1 -152.3(7)
O1 Mn1 N1 C1 -6.8(7)
O2 Mn1 N1 C1 -79.7(7)
Mo1 C2 N2 Mn2 51(7)
N13 Mn2 N2 C2 -13.5(11)
N11 Mn2 N2 C2 -84.2(11)
N12 Mn2 N2 C2 -156.6(11)
O3 Mn2 N2 C2 132.4(11)
O4 Mn2 N2 C2 59.5(11)
O2W Mn2 N2 C2 54.3(16)
C11 C12 N8 C8 -2.9(6)
C13 C12 N8 C8 177.1(3)
C11 C12 N8 Mn1 -178.1(3)
C13 C12 N8 Mn1 1.8(5)
C9 C8 N8 C12 4.6(6)
C20 C8 N8 C12 -178.4(4)
C9 C8 N8 Mn1 179.9(3)
C20 C8 N8 Mn1 -3.1(4)
N1 Mn1 N8 C12 -92.3(3)
O1W Mn1 N8 C12 85.6(3)
N9 Mn1 N8 C12 -3.2(3)
N10 Mn1 N8 C12 174.2(3)
O1 Mn1 N8 C12 9.8(4)
O2 Mn1 N8 C12 170.7(3)
N1 Mn1 N8 C8 92.3(3)
O1W Mn1 N8 C8 -89.8(3)
N9 Mn1 N8 C8 -178.6(3)
N10 Mn1 N8 C8 -1.2(3)
O1 Mn1 N8 C8 -165.6(2)
O2 Mn1 N8 C8 -4.7(4)
C12 C13 N9 C14 -179.6(3)
C21 C13 N9 C14 0.7(6)
C12 C13 N9 Mn1 -5.1(5)
C21 C13 N9 Mn1 175.2(3)
C15 C14 N9 C13 -167.4(4)
C15 C14 N9 Mn1 17.8(4)
N1 Mn1 N9 C13 101.7(3)
N8 Mn1 N9 C13 4.6(3)
O1W Mn1 N9 C13 -84.1(3)
N10 Mn1 N9 C13 0.6(4)
O1 Mn1 N9 C13 -167.1(3)
O2 Mn1 N9 C13 -168.9(3)
N1 Mn1 N9 C14 -83.4(3)
N8 Mn1 N9 C14 179.4(3)
O1W Mn1 N9 C14 90.7(3)
N10 Mn1 N9 C14 175.4(3)
O1 Mn1 N9 C14 7.7(3)
O2 Mn1 N9 C14 6.0(4)
C22 C20 N10 C19 2.8(7)
C8 C20 N10 C19 178.4(4)
C22 C20 N10 Mn1 173.8(4)
C8 C20 N10 Mn1 -10.7(5)
C18 C19 N10 C20 -158.3(4)
C18 C19 N10 Mn1 30.3(5)
N1 Mn1 N10 C20 -88.9(3)
N8 Mn1 N10 C20 6.8(3)
O1W Mn1 N10 C20 95.7(3)
N9 Mn1 N10 C20 10.9(4)
O1 Mn1 N10 C20 170.2(3)
O2 Mn1 N10 C20 -175.3(4)
N1 Mn1 N10 C19 82.9(3)
N8 Mn1 N10 C19 178.6(3)
O1W Mn1 N10 C19 -92.6(3)
N9 Mn1 N10 C19 -177.4(3)
O1 Mn1 N10 C19 -18.0(4)
O2 Mn1 N10 C19 -3.6(3)
C24 C23 N11 C27 1.1(6)
C35 C23 N11 C27 -179.1(3)
C24 C23 N11 Mn2 -179.8(3)
C35 C23 N11 Mn2 0.1(4)
C26 C27 N11 C23 1.3(6)
C28 C27 N11 C23 179.2(3)
C26 C27 N11 Mn2 -177.8(3)
C28 C27 N11 Mn2 0.1(4)
N2 Mn2 N11 C23 85.8(3)
N13 Mn2 N11 C23 -1.7(3)
N12 Mn2 N11 C23 -178.1(3)
O3 Mn2 N11 C23 -168.7(3)
O4 Mn2 N11 C23 -14.0(4)
O2W Mn2 N11 C23 -89.4(3)
N2 Mn2 N11 C27 -95.1(3)
N13 Mn2 N11 C27 177.4(3)
N12 Mn2 N11 C27 1.1(3)
O3 Mn2 N11 C27 10.4(4)
O4 Mn2 N11 C27 165.2(2)
O2W Mn2 N11 C27 89.7(3)
C37 C28 N12 C29 -0.5(6)
C27 C28 N12 C29 179.4(3)
C37 C28 N12 Mn2 -176.7(3)
C27 C28 N12 Mn2 3.2(4)
C30B C29 N12 C28 -160.8(5)
C30A C29 N12 C28 154.8(4)
C30B C29 N12 Mn2 15.5(6)
C30A C29 N12 Mn2 -28.9(5)
N2 Mn2 N12 C28 95.2(3)
N13 Mn2 N12 C28 -8.0(4)
N11 Mn2 N12 C28 -2.4(3)
O3 Mn2 N12 C28 -176.3(3)
O4 Mn2 N12 C28 -166.3(2)
O2W Mn2 N12 C28 -88.4(3)
N2 Mn2 N12 C29 -81.1(3)
N13 Mn2 N12 C29 175.6(3)
N11 Mn2 N12 C29 -178.7(3)
O3 Mn2 N12 C29 7.4(3)
O4 Mn2 N12 C29 17.3(4)
O2W Mn2 N12 C29 95.2(3)
C23 C35 N13 C34 175.9(4)
C36 C35 N13 C34 -2.3(7)
C23 C35 N13 Mn2 -4.8(5)
C36 C35 N13 Mn2 177.1(3)
C33B C34 N13 C35 147.0(5)
C33A C34 N13 C35 -146.1(5)
C33B C34 N13 Mn2 -32.3(6)
C33A C34 N13 Mn2 34.6(5)
N2 Mn2 N13 C35 -96.6(3)
N11 Mn2 N13 C35 3.6(3)
N12 Mn2 N13 C35 9.3(5)
O3 Mn2 N13 C35 169.3(3)
O4 Mn2 N13 C35 176.0(4)
O2W Mn2 N13 C35 90.0(3)
N2 Mn2 N13 C34 82.7(3)
N11 Mn2 N13 C34 -177.0(3)
N12 Mn2 N13 C34 -171.4(3)
O3 Mn2 N13 C34 -11.4(4)
O4 Mn2 N13 C34 -4.7(3)
O2W Mn2 N13 C34 -90.6(3)
C17 C16 O1 C15 -172.0(3)
C17 C16 O1 Mn1 -48.2(3)
C14 C15 O1 C16 178.3(3)
C14 C15 O1 Mn1 53.8(3)
N1 Mn1 O1 C16 -68.5(2)
N8 Mn1 O1 C16 -172.5(2)
O1W Mn1 O1 C16 109.9(2)
N9 Mn1 O1 C16 -159.7(2)
N10 Mn1 O1 C16 33.7(3)
O2 Mn1 O1 C16 19.3(2)
N1 Mn1 O1 C15 57.8(3)
N8 Mn1 O1 C15 -46.2(3)
O1W Mn1 O1 C15 -123.8(3)
N9 Mn1 O1 C15 -33.4(2)
N10 Mn1 O1 C15 160.1(3)
O2 Mn1 O1 C15 145.6(3)
C16 C17 O2 C18 -173.4(3)
C16 C17 O2 Mn1 -44.1(4)
C19 C18 O2 C17 178.3(3)
C19 C18 O2 Mn1 48.9(4)
N1 Mn1 O2 C17 106.7(2)
N8 Mn1 O2 C17 -153.3(2)
O1W Mn1 O2 C17 -68.3(2)
N9 Mn1 O2 C17 16.3(3)
N10 Mn1 O2 C17 -156.7(3)
O1 Mn1 O2 C17 14.6(2)
N1 Mn1 O2 C18 -122.4(3)
N8 Mn1 O2 C18 -22.4(3)
O1W Mn1 O2 C18 62.6(3)
N9 Mn1 O2 C18 147.2(3)
N10 Mn1 O2 C18 -25.9(3)
O1 Mn1 O2 C18 145.5(3)
C29 C30A O3 C30B 47.1(6)
C29 C30A O3 C31 165.5(4)
C29 C30A O3 Mn2 -44.6(7)
C29 C30B O3 C30A -55.9(7)
C29 C30B O3 C31 -157.4(5)
C29 C30B O3 Mn2 54.4(8)
C32B C31 O3 C30A 117.9(7)
C32A C31 O3 C30A 179.8(7)
C32B C31 O3 C30B -179.6(8)
C32A C31 O3 C30B -117.7(8)
C32B C31 O3 Mn2 -32.8(6)
C32A C31 O3 Mn2 29.1(6)
N2 Mn2 O3 C30A 121.3(5)
N13 Mn2 O3 C30A -144.8(5)
N11 Mn2 O3 C30A 13.0(6)
N12 Mn2 O3 C30A 22.4(5)
O4 Mn2 O3 C30A -151.5(5)
O2W Mn2 O3 C30A -65.7(5)
N2 Mn2 O3 C30B 67.8(5)
N13 Mn2 O3 C30B 161.8(5)
N11 Mn2 O3 C30B -40.5(6)
N12 Mn2 O3 C30B -31.1(5)
O4 Mn2 O3 C30B 155.1(5)
O2W Mn2 O3 C30B -119.2(5)
N2 Mn2 O3 C31 -86.3(3)
N13 Mn2 O3 C31 7.6(4)
N11 Mn2 O3 C31 165.4(3)
N12 Mn2 O3 C31 174.8(3)
O4 Mn2 O3 C31 0.9(3)
O2W Mn2 O3 C31 86.7(3)
C34 C33A O4 C32A -125.3(8)
C34 C33A O4 C32B 175.5(5)
C34 C33A O4 C33B -41.3(5)
C34 C33A O4 Mn2 54.4(6)
C31 C32A O4 C33A -124.6(8)
C31 C32A O4 C32B -44.5(5)
C31 C32A O4 C33B 166.9(5)
C31 C32A O4 Mn2 55.6(6)
C31 C32B O4 C33A -171.3(6)
C31 C32B O4 C32A 52.5(6)
C31 C32B O4 C33B 115.5(8)
C31 C32B O4 Mn2 -49.1(5)
C34 C33B O4 C33A 41.9(5)
C34 C33B O4 C32A 179.0(5)
C34 C33B O4 C32B 129.7(7)
C34 C33B O4 Mn2 -65.3(4)
N2 Mn2 O4 C33A -121.0(4)
N13 Mn2 O4 C33A -29.3(4)
N11 Mn2 O4 C33A -17.2(5)
N12 Mn2 O4 C33A 136.9(4)
O3 Mn2 O4 C33A 146.7(5)
O2W Mn2 O4 C33A 58.3(4)
N2 Mn2 O4 C32A 58.8(5)
N13 Mn2 O4 C32A 150.4(5)
N11 Mn2 O4 C32A 162.6(5)
N12 Mn2 O4 C32A -43.3(6)
O3 Mn2 O4 C32A -33.5(5)
O2W Mn2 O4 C32A -121.9(5)
N2 Mn2 O4 C32B 117.9(3)
N13 Mn2 O4 C32B -150.5(4)
N11 Mn2 O4 C32B -138.4(3)
N12 Mn2 O4 C32B 15.8(4)
O3 Mn2 O4 C32B 25.6(3)
O2W Mn2 O4 C32B -62.8(3)
N2 Mn2 O4 C33B -53.3(4)
N13 Mn2 O4 C33B 38.4(4)
N11 Mn2 O4 C33B 50.5(4)
N12 Mn2 O4 C33B -155.3(4)
O3 Mn2 O4 C33B -145.5(4)
O2W Mn2 O4 C33B 126.1(4)
